data_7003021
loop_
_publ_author_name
'Yuksel, Fatma'
'G\"um\"u\,s, G\"ulay'
'G\"urol, \.Ilke'
'Ahsen, Vefa'
'Chumakov, Yurii'
'Jeanneau, Erwann'
'Luneau, Dominique'

_publ_section_title
;
 Channel architecture via self assembly of oxamide oximes complexes
;
_journal_issue 2
_journal_name_full 'Dalton Transactions'
_journal_page_first 241
_journal_page_last 252
_journal_paper_doi 10.1039/b707930c
_journal_year 2008
_chemical_formula_moiety 'C20 H42 N8 Ni1 O4'
_chemical_formula_sum 'C20 H42 N8 Ni O4'
_chemical_formula_weight 517.32
_space_group_IT_number 2
_symmetry_cell_setting triclinic
_symmetry_space_group_name_Hall '-P 1'
_symmetry_space_group_name_H-M 'P -1'
_atom_sites_solution_hydrogens geom
_atom_sites_solution_primary direct
_audit_creation_date 07-07-10
_audit_creation_method CRYSTALS_ver_12.85
_cell_angle_alpha 115.947(1)
_cell_angle_beta 106.043(1)
_cell_angle_gamma 90.939(1)
_cell_formula_units_Z 2
_cell_length_a 11.0434(3)
_cell_length_b 11.3454(3)
_cell_length_c 12.0362(4)
_cell_measurement_reflns_used 0
_cell_measurement_temperature 150
_cell_measurement_theta_max 0
_cell_measurement_theta_min 0
_cell_volume 1286.66(7)
_computing_cell_refinement 'DENZO/SCALEPACK (Otwinowski & Minor, 1997)'
_computing_data_collection 'COLLECT (Nonius, 1997-2001).'
_computing_data_reduction 'DENZO/SCALEPACK (Otwinowski & Minor, 1997)'
_computing_molecular_graphics 'CAMERON (Watkin et al., 1996)'
_computing_publication_material 'CRYSTALS (Betteridge et al., 2003)'
_computing_structure_refinement 'CRYSTALS (Betteridge et al., 2003)'
_computing_structure_solution 'SIR97 (Altomare et al., 1999)'
_diffrn_ambient_temperature 150
_diffrn_measured_fraction_theta_full 0.977
_diffrn_measured_fraction_theta_max 0.964
_diffrn_measurement_device_type 'Nonius KappaCCD'
_diffrn_measurement_method '\f & \w scans'
_diffrn_radiation_monochromator graphite
_diffrn_radiation_type 'Mo K\a'
_diffrn_radiation_wavelength 0.71073
_diffrn_reflns_av_R_equivalents 0.058
_diffrn_reflns_limit_h_max 14
_diffrn_reflns_limit_h_min -14
_diffrn_reflns_limit_k_max 14
_diffrn_reflns_limit_k_min -14
_diffrn_reflns_limit_l_max 15
_diffrn_reflns_limit_l_min -15
_diffrn_reflns_number 10009
_diffrn_reflns_theta_full 25.212
_diffrn_reflns_theta_max 27.405
_diffrn_reflns_theta_min 2.022
_diffrn_standards_number 0
_exptl_absorpt_coefficient_mu 0.795
_exptl_absorpt_correction_type none
_exptl_crystal_density_diffrn 1.335
_exptl_crystal_density_method 'not measured'
_exptl_crystal_description block
_exptl_crystal_F_000 556
_exptl_crystal_size_max 0.20
_exptl_crystal_size_mid 0.11
_exptl_crystal_size_min 0.10
_refine_diff_density_max 0.56
_refine_diff_density_min -0.39
_refine_ls_extinction_method None
_refine_ls_goodness_of_fit_ref 1.1311
_refine_ls_hydrogen_treatment constr
_refine_ls_matrix_type full
_refine_ls_number_parameters 301
_refine_ls_number_reflns 3398
_refine_ls_number_restraints 0
_refine_ls_R_factor_all 0.1015
_refine_ls_R_factor_gt 0.0494
_refine_ls_shift/su_max 0.000139
_refine_ls_structure_factor_coef F
_refine_ls_weighting_details
;
Method, part 1, Chebychev polynomial, (Watkin, 1994, Prince, 1982)
[weight] = 1.0/[A~0~*T~0~(x)+A~1~*T~1~(x) ... +A~n-1~]*T~n-1~(x)]
where A~i~ are the Chebychev coefficients listed below and x= Fcalc/Fmax
Method = Robust Weighting (Prince, 1982)
W = [weight] * [1-(deltaF/6*sigmaF)^2^]^2^
A~i~ are:
0.357 0.692E-01 0.159
;
_refine_ls_weighting_scheme calc
_refine_ls_wR_factor_all 0.0832
_refine_ls_wR_factor_gt 0.0507
_refine_ls_wR_factor_ref 0.0507
_reflns_limit_h_max 13
_reflns_limit_h_min -14
_reflns_limit_k_max 13
_reflns_limit_k_min -14
_reflns_limit_l_max 15
_reflns_limit_l_min 0
_reflns_number_gt 3398
_reflns_number_total 5656
_reflns_threshold_expression I>2.0\s(I)
_oxford_diffrn_Wilson_B_factor 0.00
_oxford_diffrn_Wilson_scale 0.00
_oxford_refine_ls_r_factor_ref 0.0494
_oxford_refine_ls_scale 0.2566(5)
_oxford_reflns_number_all 5647
_oxford_reflns_threshold_expression_ref I>2.0\s(I)
_oxford_structure_analysis_title '97172bis in space group P-1'
_cod_data_source_file b707930c.txt
_cod_data_source_block VAC4Ni4
_cod_depositor_comments
;
The following automatic conversions were performed:
'_symmetry_cell_setting' value 'Triclinic' changed to 'triclinic'
according to '/home/saulius/struct/CIF-dictionaries/cif_core.dic'
dictionary named 'cif_core.dic' version 2.4.1 from 2010-06-29.

Automatic conversion script
Id: cif_fix_enum 1527 2010-12-29 10:47:43Z saulius 
;
_cod_original_sg_symbol_H-M 'P -1 '
_cod_original_formula_sum 'C20 H42 N8 Ni1 O4'
_cod_database_code 7003021

loop_
_symmetry_equiv_pos_site_id
_symmetry_equiv_pos_as_xyz
1 x,y,z
2 -x,-y,-z

loop_
_atom_site_label
_atom_site_type_symbol
_atom_site_fract_x
_atom_site_fract_y
_atom_site_fract_z
_atom_site_U_iso_or_equiv
_atom_site_occupancy
_atom_site_adp_type
_atom_site_refinement_flags_posn
_atom_site_refinement_flags_adp
_atom_site_refinement_flags_occupancy
_atom_site_disorder_assembly
_atom_site_disorder_group
_oxford_atom_site_special_shape
_atom_site_attached_hydrogens
Ni1 Ni 1.0000 1.0000 1.0000 0.0264 1.0000 Uani S . . . . . .
Ni2 Ni 0.5000 0.5000 0.0000 0.0270 1.0000 Uani S . . . . . .
O2A O 0.7838(2) 0.9995(2) 0.8018(2) 0.0305 1.0000 Uani . . . . . . .
O1A O 1.0164(3) 0.8585(3) 1.1502(3) 0.0405 1.0000 Uani . . . . . . .
N2A N 0.8345(3) 0.9447(3) 0.8813(3) 0.0282 1.0000 Uani . . . . . . .
N1A N 0.9418(3) 0.8839(3) 1.0518(3) 0.0296 1.0000 Uani . . . . . . .
N3A N 0.6383(3) 0.8048(3) 0.8129(3) 0.0321 1.0000 Uani . . . . . . .
N4A N 0.7645(3) 0.7299(4) 1.0070(3) 0.0411 1.0000 Uani . . . . . . .
C1A C 0.7618(3) 0.8553(3) 0.8847(3) 0.0279 1.0000 Uani . . . . . . .
C2A C 0.8274(3) 0.8187(3) 0.9889(3) 0.0296 1.0000 Uani . . . . . . .
C11A C 0.5822(4) 0.7785(4) 0.6766(4) 0.0347 1.0000 Uani . . . . . . .
C12A C 0.6561(4) 0.6975(4) 0.5889(4) 0.0380 1.0000 Uani . . . . . . .
C13A C 0.6810(4) 0.5677(4) 0.5925(4) 0.0410 1.0000 Uani . . . . . . .
C14A C 0.7450(5) 0.4844(5) 0.4933(5) 0.0608 1.0000 Uani . . . . . . .
C21A C 0.8026(4) 0.6963(4) 1.1159(4) 0.0400 1.0000 Uani . . . . . . .
C22A C 0.8786(4) 0.5827(4) 1.0917(4) 0.0401 1.0000 Uani . . . . . . .
C23A C 0.9079(5) 0.5456(5) 1.2032(5) 0.0512 1.0000 Uani . . . . . . .
C24A C 0.9919(5) 0.4374(6) 1.1836(6) 0.0653 1.0000 Uani . . . . . . .
O1B O 0.5446(3) 0.4311(3) -0.2436(3) 0.0507 1.0000 Uani . . . . . . .
O2B O 0.4726(3) 0.6447(3) -0.1458(2) 0.0334 1.0000 Uani . . . . . . .
N1B N 0.5513(3) 0.3980(3) -0.1442(3) 0.0316 1.0000 Uani . . . . . . .
N2B N 0.4541(3) 0.6378(3) -0.0400(3) 0.0266 1.0000 Uani . . . . . . .
N3B N 0.6510(4) 0.2114(3) -0.2388(3) 0.0424 1.0000 Uani . . . . . . .
N4B N 0.3759(3) 0.8452(3) 0.0359(3) 0.0378 1.0000 Uani . . . . . . .
C1B C 0.5987(3) 0.2931(4) -0.1493(3) 0.0300 1.0000 Uani . . . . . . .
C2B C 0.4079(3) 0.7323(3) 0.0386(3) 0.0274 1.0000 Uani . . . . . . .
C11B C 0.6904(5) 0.2409(5) -0.3331(5) 0.0520 1.0000 Uani . . . . . . .
C12B C 0.7518(5) 0.1320(5) -0.4123(4) 0.0480 1.0000 Uani . . . . . . .
C13B C 0.6701(5) 0.0003(5) -0.4988(5) 0.0543 1.0000 Uani . . . . . . .
C14B C 0.7349(7) -0.1057(6) -0.5797(6) 0.0779 1.0000 Uani . . . . . . .
C21B C 0.3522(4) 0.8761(4) -0.0735(4) 0.0330 1.0000 Uani . . . . . . .
C22B C 0.2223(4) 0.8127(4) -0.1738(4) 0.0350 1.0000 Uani . . . . . . .
C23B C 0.1911(4) 0.8642(4) -0.2738(4) 0.0424 1.0000 Uani . . . . . . .
C24B C 0.0574(5) 0.8087(6) -0.3698(5) 0.0654 1.0000 Uani . . . . . . .
H11A H 0.5760 0.8631 0.6741 0.0405 1.0000 Uiso R . . . . . .
H112 H 0.4985 0.7298 0.6457 0.0399 1.0000 Uiso R . . . . . .
H121 H 0.7371 0.7514 0.6137 0.0440 1.0000 Uiso R . . . . . .
H122 H 0.6082 0.6782 0.5002 0.0440 1.0000 Uiso R . . . . . .
H131 H 0.7346 0.5876 0.6791 0.0459 1.0000 Uiso R . . . . . .
H132 H 0.6004 0.5170 0.5749 0.0465 1.0000 Uiso R . . . . . .
H141 H 0.7599 0.4042 0.4997 0.0821 1.0000 Uiso R . . . . . .
H142 H 0.8263 0.5332 0.5101 0.0818 1.0000 Uiso R . . . . . .
H143 H 0.6904 0.4624 0.4066 0.0821 1.0000 Uiso R . . . . . .
H21A H 0.7252 0.6702 1.1273 0.0498 1.0000 Uiso R . . . . . .
H212 H 0.8524 0.7732 1.1933 0.0495 1.0000 Uiso R . . . . . .
H221 H 0.8303 0.5058 1.0116 0.0491 1.0000 Uiso R . . . . . .
H222 H 0.9588 0.6083 1.0831 0.0492 1.0000 Uiso R . . . . . .
H231 H 0.8274 0.5136 1.2060 0.0630 1.0000 Uiso R . . . . . .
H232 H 0.9503 0.6239 1.2846 0.0627 1.0000 Uiso R . . . . . .
H241 H 1.0056 0.4128 1.2525 0.1099 1.0000 Uiso R . . . . . .
H242 H 0.9498 0.3606 1.1011 0.1098 1.0000 Uiso R . . . . . .
H243 H 1.0729 0.4714 1.1832 0.1098 1.0000 Uiso R . . . . . .
H271 H 0.6139 0.2496 -0.3923 0.0741 1.0000 Uiso R . . . . . .
H272 H 0.7490 0.3238 -0.2861 0.0738 1.0000 Uiso R . . . . . .
H14D H 0.8250 0.1189 -0.3522 0.0610 1.0000 Uiso R . . . . . .
H282 H 0.7829 0.1619 -0.4655 0.0610 1.0000 Uiso R . . . . . .
H291 H 0.6413 -0.0305 -0.4458 0.0678 1.0000 Uiso R . . . . . .
H292 H 0.5970 0.0109 -0.5594 0.0680 1.0000 Uiso R . . . . . .
H301 H 0.6757 -0.1877 -0.6367 0.1289 1.0000 Uiso R . . . . . .
H302 H 0.8064 -0.1199 -0.5214 0.1290 1.0000 Uiso R . . . . . .
H303 H 0.7668 -0.0743 -0.6307 0.1289 1.0000 Uiso R . . . . . .
H311 H 0.3572 0.9715 -0.0383 0.0425 1.0000 Uiso R . . . . . .
H21C H 0.4175 0.8492 -0.1138 0.0426 1.0000 Uiso R . . . . . .
H22C H 0.1579 0.8320 -0.1307 0.0428 1.0000 Uiso R . . . . . .
H322 H 0.2193 0.7173 -0.2171 0.0428 1.0000 Uiso R . . . . . .
H331 H 0.2011 0.9608 -0.2284 0.0517 1.0000 Uiso R . . . . . .
H332 H 0.2523 0.8391 -0.3219 0.0515 1.0000 Uiso R . . . . . .
H341 H 0.0408 0.8453 -0.4298 0.0950 1.0000 Uiso R . . . . . .
H24E H -0.0045 0.8297 -0.3245 0.0948 1.0000 Uiso R . . . . . .
H343 H 0.0488 0.7131 -0.4176 0.0949 1.0000 Uiso R . . . . . .
H3BA H 0.6659 0.1376 -0.2380 0.0596 1.0000 Uiso R . . . . . .
H4 H 0.5131 0.4996 -0.2181 0.0906 1.0000 Uiso R . . . . . .
H5 H 0.5905 0.7811 0.8466 0.0403 1.0000 Uiso R . . . . . .
H7 H 1.0851 0.9060 1.1735 0.0617 1.0000 Uiso R . . . . . .
H4BA H 0.3618 0.9032 0.1027 0.0484 1.0000 Uiso R . . . . . .
H4AA H 0.6932 0.6874 0.9486 0.0513 1.0000 Uiso R . . . . . .

loop_
_atom_site_aniso_label
_atom_site_aniso_U_11
_atom_site_aniso_U_22
_atom_site_aniso_U_33
_atom_site_aniso_U_23
_atom_site_aniso_U_13
_atom_site_aniso_U_12
Ni1 0.0263(4) 0.0262(4) 0.0274(4) 0.0137(3) 0.0071(3) 0.0051(3)
Ni2 0.0310(4) 0.0262(4) 0.0268(4) 0.0139(3) 0.0104(3) 0.0071(3)
O2A 0.0301(13) 0.0301(13) 0.0315(13) 0.0184(11) 0.0030(10) 0.0046(10)
O1A 0.0311(16) 0.0485(18) 0.0452(18) 0.0339(15) -0.0035(13) -0.0044(13)
N1A 0.0296(15) 0.0290(15) 0.0280(15) 0.0151(13) 0.0087(12) 0.0094(12)
N2A 0.0296(16) 0.0347(16) 0.0284(15) 0.0194(13) 0.0065(13) 0.0077(13)
N3A 0.0298(16) 0.0386(17) 0.0316(16) 0.0178(14) 0.0122(13) 0.0068(13)
N4A 0.0362(19) 0.050(2) 0.0410(18) 0.0304(17) 0.0020(15) -0.0045(15)
C1A 0.0274(18) 0.0279(18) 0.0264(17) 0.0106(14) 0.0085(14) 0.0059(14)
C2A 0.0314(19) 0.0284(18) 0.0319(19) 0.0150(15) 0.0125(15) 0.0050(15)
C11A 0.0300(19) 0.038(2) 0.0322(19) 0.0187(17) 0.0002(15) 0.0019(16)
C12A 0.043(2) 0.038(2) 0.0281(19) 0.0132(17) 0.0074(16) 0.0001(17)
C13A 0.041(2) 0.037(2) 0.036(2) 0.0116(18) 0.0089(18) 0.0078(18)
C14A 0.061(3) 0.053(3) 0.049(3) 0.006(2) 0.019(2) 0.013(2)
C21A 0.040(2) 0.046(2) 0.038(2) 0.0269(19) 0.0070(18) -0.0018(18)
C22A 0.039(2) 0.041(2) 0.042(2) 0.0226(19) 0.0087(18) 0.0022(17)
C23A 0.052(3) 0.056(3) 0.050(3) 0.035(2) 0.005(2) 0.000(2)
C24A 0.053(3) 0.075(4) 0.093(4) 0.063(3) 0.017(3) 0.012(3)
O1B 0.085(2) 0.0528(18) 0.0439(16) 0.0353(15) 0.0399(17) 0.0387(17)
O2B 0.0481(18) 0.0331(15) 0.0298(15) 0.0198(12) 0.0186(13) 0.0109(13)
N1B 0.0414(18) 0.0331(17) 0.0271(15) 0.0172(13) 0.0146(13) 0.0122(13)
N2B 0.0285(15) 0.0291(15) 0.0268(15) 0.0154(13) 0.0113(12) 0.0050(12)
N3B 0.061(2) 0.0413(19) 0.046(2) 0.0293(17) 0.0313(18) 0.0262(17)
N4B 0.053(2) 0.0339(17) 0.0320(17) 0.0160(14) 0.0187(15) 0.0177(15)
C1B 0.0320(19) 0.0316(19) 0.0277(18) 0.0143(15) 0.0103(15) 0.0077(15)
C2B 0.0257(17) 0.0277(18) 0.0293(18) 0.0135(15) 0.0087(14) 0.0061(14)
C11B 0.082(3) 0.046(3) 0.057(3) 0.033(2) 0.049(3) 0.027(2)
C12B 0.057(3) 0.056(3) 0.040(2) 0.025(2) 0.023(2) 0.013(2)
C13B 0.071(3) 0.054(3) 0.046(3) 0.023(2) 0.029(2) 0.021(2)
C14B 0.116(5) 0.061(4) 0.078(4) 0.033(3) 0.061(4) 0.028(3)
C21B 0.038(2) 0.0314(19) 0.039(2) 0.0223(17) 0.0145(17) 0.0105(16)
C22B 0.039(2) 0.033(2) 0.035(2) 0.0136(17) 0.0172(17) 0.0098(16)
C23B 0.048(2) 0.048(2) 0.034(2) 0.0201(19) 0.0158(18) 0.0154(19)
C24B 0.044(3) 0.102(4) 0.045(3) 0.033(3) 0.008(2) 0.016(3)

loop_
_atom_type_symbol
_atom_type_scat_dispersion_real
_atom_type_scat_dispersion_imag
_atom_type_scat_Cromer_Mann_a1
_atom_type_scat_Cromer_Mann_b1
_atom_type_scat_Cromer_Mann_a2
_atom_type_scat_Cromer_Mann_b2
_atom_type_scat_Cromer_Mann_a3
_atom_type_scat_Cromer_Mann_b3
_atom_type_scat_Cromer_Mann_a4
_atom_type_scat_Cromer_Mann_b4
_atom_type_scat_Cromer_Mann_c
_atom_type_scat_source
C 0.0033 0.0016 2.3100 20.8439 1.0200 10.2075 1.5886 0.5687 0.8650 51.6512 0.2156 'International Tables Vol C 4.2.6.8 and 6.1.1.4'
H 0.0000 0.0000 0.4930 10.5109 0.3229 26.1257 0.1402 3.1424 0.0408 57.7998 0.0030 'International Tables Vol C 4.2.6.8 and 6.1.1.4'
N 0.0061 0.0033 12.2126 0.0057 3.1322 9.8933 2.0125 28.9975 1.1663 0.5826 -11.5290 'International Tables Vol C 4.2.6.8 and 6.1.1.4'
Ni 0.3393 1.1124 12.8376 3.8785 7.2920 0.2565 4.4438 12.1763 2.3800 66.3421 1.0341 'International Tables Vol C 4.2.6.8 and 6.1.1.4'
O 0.0106 0.0060 3.0485 13.2771 2.2868 5.7011 1.5463 0.3239 0.8670 32.9089 0.2508 'International Tables Vol C 4.2.6.8 and 6.1.1.4'

loop_
_geom_angle_atom_site_label_1
_geom_angle_atom_site_label_2
_geom_angle_atom_site_label_3
_geom_angle
_geom_angle_site_symmetry_1
_geom_angle_site_symmetry_2
_geom_angle_site_symmetry_3
_geom_angle_publ_flag
N1A Ni1 N2A 82.18(15) . . . yes
N1A Ni1 N1A 180.00 . . 2_777 yes
N1A Ni1 N2A 97.82(15) . . 2_777 yes
N1A Ni1 N2A 97.82(15) 2_777 . . yes
N2A Ni1 N2A 180.00 . . 2_777 yes
N1A Ni1 N2A 82.18(15) 2_777 . 2_777 yes
N1B Ni2 N2B 81.59(15) 2_665 . . yes
N2B Ni2 N2B 180.00 . . 2_665 yes
N1B Ni2 N2B 98.41(15) 2_665 . 2_665 yes
N1B Ni2 N2B 81.59(15) . . 2_665 yes
N1B Ni2 N2B 98.41(15) . . . yes
N1B Ni2 N1B 180.00 . . 2_665 yes
N1A O1A H7 102.00 . . . no
N1B O1B H4 100.00 . . . no
O1A N1A C2A 118.2(3) . . . yes
Ni1 N1A C2A 118.1(3) . . . yes
Ni1 N1A O1A 123.7(3) . . . yes
Ni1 N2A C1A 116.4(3) . . . yes
Ni1 N2A O2A 124.3(3) . . . yes
O2A N2A C1A 119.1(3) . . . yes
C1A N3A C11A 124.7(3) . . . yes
C2A N4A C21A 128.1(3) . . . yes
C11A N3A H5 117.00 . . . no
C1A N3A H5 118.00 . . . no
C21A N4A H4AA 116.00 . . . no
C2A N4A H4AA 116.00 . . . no
O1B N1B C1B 118.6(3) . . . yes
Ni2 N1B C1B 117.9(3) . . . yes
Ni2 N1B O1B 123.5(3) . . . yes
Ni2 N2B C2B 118.0(3) . . . yes
Ni2 N2B O2B 122.0(3) . . . yes
O2B N2B C2B 119.9(3) . . . yes
C1B N3B C11B 125.8(4) . . . yes
C2B N4B C21B 127.7(3) . . . yes
C11B N3B H3BA 117.00 . . . no
C1B N3B H3BA 117.00 . . . no
C21B N4B H4BA 115.00 . . . no
C2B N4B H4BA 117.00 . . . no
N3A C1A C2A 120.8(3) . . . yes
N2A C1A N3A 127.0(3) . . . yes
N2A C1A C2A 112.0(3) . . . yes
N1A C2A N4A 129.3(3) . . . yes
N1A C2A C1A 111.3(3) . . . yes
N4A C2A C1A 119.5(3) . . . yes
N3A C11A C12A 113.5(4) . . . yes
C11A C12A C13A 114.9(4) . . . no
C12A C13A C14A 112.5(4) . . . no
N4A C21A C22A 113.7(4) . . . yes
C21A C22A C23A 111.6(4) . . . no
C22A C23A C24A 111.8(4) . . . no
H11A C11A H112 109.00 . . . no
C12A C11A H11A 110.00 . . . no
C12A C11A H112 108.00 . . . no
N3A C11A H11A 109.00 . . . no
N3A C11A H112 107.00 . . . no
H121 C12A H122 108.00 . . . no
C13A C12A H122 109.00 . . . no
C13A C12A H121 109.00 . . . no
C11A C12A H121 108.00 . . . no
C11A C12A H122 108.00 . . . no
C12A C13A H131 109.00 . . . no
C12A C13A H132 109.00 . . . no
C14A C13A H131 110.00 . . . no
C14A C13A H132 109.00 . . . no
H131 C13A H132 108.00 . . . no
C13A C14A H143 110.00 . . . no
H141 C14A H143 109.00 . . . no
H142 C14A H143 110.00 . . . no
H141 C14A H142 109.00 . . . no
C13A C14A H141 110.00 . . . no
C13A C14A H142 110.00 . . . no
H21A C21A H212 110.00 . . . no
C22A C21A H212 109.00 . . . no
N4A C21A H21A 107.00 . . . no
N4A C21A H212 109.00 . . . no
C22A C21A H21A 108.00 . . . no
C21A C22A H222 109.00 . . . no
C23A C22A H221 109.00 . . . no
C23A C22A H222 109.00 . . . no
C21A C22A H221 109.00 . . . no
H221 C22A H222 109.00 . . . no
H231 C23A H232 109.00 . . . no
C22A C23A H232 109.00 . . . no
C24A C23A H232 110.00 . . . no
C22A C23A H231 108.00 . . . no
C24A C23A H231 109.00 . . . no
C23A C24A H241 110.00 . . . no
H241 C24A H243 110.00 . . . no
H242 C24A H243 110.00 . . . no
C23A C24A H242 109.00 . . . no
C23A C24A H243 108.00 . . . no
H241 C24A H242 109.00 . . . no
N3B C1B C2B 120.7(4) . . 2_665 yes
N1B C1B C2B 111.7(3) . . 2_665 yes
N1B C1B N3B 127.7(4) . . . yes
N2B C2B C1B 110.6(3) . . 2_665 yes
N2B C2B N4B 129.3(3) . . . yes
N4B C2B C1B 119.9(3) . . 2_665 yes
N3B C11B C12B 111.7(5) . . . yes
C11B C12B C13B 116.6(5) . . . no
C12B C13B C14B 114.8(5) . . . no
N4B C21B C22B 113.4(4) . . . yes
C21B C22B C23B 112.4(4) . . . no
C22B C23B C24B 113.2(4) . . . no
N3B C11B H271 108.00 . . . no
N3B C11B H272 109.00 . . . no
C12B C11B H271 108.00 . . . no
C12B C11B H272 110.00 . . . no
H271 C11B H272 109.00 . . . no
C11B C12B H14D 108.00 . . . no
C11B C12B H282 107.00 . . . no
C13B C12B H14D 107.00 . . . no
C13B C12B H282 109.00 . . . no
H14D C12B H282 109.00 . . . no
C12B C13B H291 109.00 . . . no
C12B C13B H292 108.00 . . . no
C14B C13B H291 108.00 . . . no
C14B C13B H292 107.00 . . . no
H291 C13B H292 110.00 . . . no
C13B C14B H301 111.00 . . . no
C13B C14B H302 109.00 . . . no
C13B C14B H303 109.00 . . . no
H301 C14B H302 110.00 . . . no
H301 C14B H303 110.00 . . . no
H302 C14B H303 109.00 . . . no
N4B C21B H21C 109.00 . . . no
N4B C21B H311 107.00 . . . no
C22B C21B H21C 110.00 . . . no
C22B C21B H311 108.00 . . . no
H21C C21B H311 109.00 . . . no
C21B C22B H22C 109.00 . . . no
C21B C22B H322 109.00 . . . no
C23B C22B H22C 108.00 . . . no
C23B C22B H322 110.00 . . . no
H22C C22B H322 109.00 . . . no
C22B C23B H331 109.00 . . . no
C22B C23B H332 108.00 . . . no
C24B C23B H331 110.00 . . . no
C24B C23B H332 109.00 . . . no
H331 C23B H332 109.00 . . . no
C23B C24B H24E 110.00 . . . no
C23B C24B H341 111.00 . . . no
C23B C24B H343 109.00 . . . no
H24E C24B H341 109.00 . . . no
H24E C24B H343 109.00 . . . no
H341 C24B H343 109.00 . . . no

loop_
_geom_bond_atom_site_label_1
_geom_bond_atom_site_label_2
_geom_bond_distance
_geom_bond_site_symmetry_1
_geom_bond_site_symmetry_2
_geom_bond_publ_flag
Ni1 N1A 1.857(4) . . yes
Ni1 N2A 1.874(3) . . yes
Ni1 N1A 1.857(4) . 2_777 yes
Ni1 N2A 1.874(3) . 2_777 yes
Ni2 N1B 1.865(3) . 2_665 yes
Ni2 N2B 1.866(4) . 2_665 yes
Ni2 N1B 1.865(3) . . yes
Ni2 N2B 1.866(4) . . yes
O1A N1A 1.390(5) . . yes
O2A N2A 1.361(4) . . yes
O1A H7 0.8300 . . no
O1B N1B 1.387(5) . . yes
O2B N2B 1.378(4) . . yes
O1B H4 0.8200 . . no
N1A C2A 1.291(5) . . yes
N2A C1A 1.305(5) . . yes
N3A C1A 1.351(5) . . yes
N3A C11A 1.472(5) . . yes
N4A C21A 1.476(6) . . yes
N4A C2A 1.341(6) . . yes
N3A H5 0.8500 . . no
N4A H4AA 0.8600 . . no
N1B C1B 1.292(6) . . yes
N2B C2B 1.305(5) . . yes
N3B C1B 1.357(5) . . yes
N3B C11B 1.480(7) . . yes
N4B C2B 1.346(5) . . yes
N4B C21B 1.464(6) . . yes
N3B H3BA 0.8600 . . no
N4B H4BA 0.8400 . . no
C1A C2A 1.495(5) . . no
C11A C12A 1.509(6) . . no
C12A C13A 1.519(7) . . no
C13A C14A 1.523(7) . . no
C21A C22A 1.514(7) . . no
C22A C23A 1.530(7) . . no
C23A C24A 1.526(9) . . no
C11A H112 0.9500 . . no
C11A H11A 0.9800 . . no
C12A H121 0.9700 . . no
C12A H122 0.9700 . . no
C13A H132 0.9700 . . no
C13A H131 0.9700 . . no
C14A H143 0.9700 . . no
C14A H141 0.9600 . . no
C14A H142 0.9700 . . no
C21A H212 0.9600 . . no
C21A H21A 0.9600 . . no
C22A H222 0.9700 . . no
C22A H221 0.9700 . . no
C23A H232 0.9700 . . no
C23A H231 0.9700 . . no
C24A H242 0.9700 . . no
C24A H243 0.9700 . . no
C24A H241 0.9600 . . no
C1B C2B 1.501(5) . 2_665 no
C11B C12B 1.500(8) . . no
C12B C13B 1.485(8) . . no
C13B C14B 1.515(9) . . no
C21B C22B 1.511(6) . . no
C22B C23B 1.517(7) . . no
C23B C24B 1.517(7) . . no
C11B H271 0.9800 . . no
C11B H272 0.9700 . . no
C12B H14D 0.9900 . . no
C12B H282 0.9800 . . no
C13B H291 0.9700 . . no
C13B H292 0.9800 . . no
C14B H301 0.9700 . . no
C14B H302 0.9700 . . no
C14B H303 0.9700 . . no
C21B H21C 0.9600 . . no
C21B H311 0.9700 . . no
C22B H22C 0.9700 . . no
C22B H322 0.9700 . . no
C23B H331 0.9700 . . no
C23B H332 0.9800 . . no
C24B H24E 0.9600 . . no
C24B H341 0.9600 . . no
C24B H343 0.9700 . . no

loop_
_geom_contact_atom_site_label_1
_geom_contact_atom_site_label_2
_geom_contact_distance
_geom_contact_site_symmetry_1
_geom_contact_site_symmetry_2
_geom_contact_publ_flag
Ni1 C22B 3.747(5) . 1_656 no
Ni1 C23B 4.147(4) . 1_656 no
Ni1 C23B 4.147(4) . 2_676 no
Ni1 C22B 3.747(5) . 2_676 no
Ni2 C21A 3.540(5) . 1_554 no
Ni2 C22A 3.999(5) . 1_554 no
Ni2 C22A 3.999(5) . 2_666 no
Ni2 C21A 3.540(5) . 2_666 no
Ni2 N4A 3.843(4) . 2_666 no
Ni2 N4A 3.843(4) . 1_554 no
Ni1 H24E 3.5000 . 1_656 no
Ni1 H22C 2.8500 . 1_656 no
Ni1 H22C 2.8500 . 2_676 no
Ni1 H24E 3.5000 . 2_676 no
Ni2 H221 3.6100 . 1_554 no
Ni2 H4AA 3.3400 . 1_554 no
Ni2 H21A 2.7200 . 1_554 no
Ni2 H4AA 3.3400 . 2_666 no
Ni2 H21A 2.7200 . 2_666 no
Ni2 H221 3.6100 . 2_666 no
O1A N4A 2.803(5) . . no
O1A C21A 2.790(6) . . no
O1A C22A 3.151(6) . . no
O1A O2A 2.482(4) . 2_777 no
O1A N2A 2.967(5) . 2_777 no
O1B C11B 2.729(7) . . no
O1B N3B 2.790(5) . . no
O1B N2B 2.984(5) . . no
O1B O2B 2.444(5) . . no
O2A N3B 2.986(5) . 1_566 no
O2A C11A 2.858(5) . . no
O2A N3A 2.782(4) . . no
O2A N4B 3.004(4) . 2_676 no
O2A C12A 3.234(5) . . no
O2A N1A 2.986(4) . 2_777 no
O2A O1A 2.482(4) . 2_777 no
O2B N4B 2.849(4) . . no
O2B C22B 3.407(6) . . no
O2B N4A 3.126(5) . 1_554 no
O2B N3A 2.842(5) . 1_554 no
O2B O1B 2.444(5) . . no
O2B C21B 2.859(6) . . no
O2B N1B 2.951(5) . . no
O1A H14D 2.4800 . 2_766 no
O1A H222 2.6000 . . no
O1A H212 2.3200 . . no
O1B H122 2.7600 . 2_665 no
O1B H4AA 2.8900 . 1_554 no
O1B H271 2.3700 . . no
O1B H272 2.6500 . . no
O2A H4BA 2.2600 . 2_676 no
O2A H7 1.6600 . 2_777 no
O2A H14D 2.8500 . 1_566 no
O2A H3BA 2.1800 . 1_566 no
O2A H11A 2.4200 . . no
O2A H121 2.6500 . . no
O2A H291 2.8200 . 1_566 no
O2B H143 2.8400 . 2_665 no
O2B H4AA 2.3300 . 1_554 no
O2B H4 1.6300 . . no
O2B H5 2.0500 . 1_554 no
O2B H21C 2.3000 . . no
N1A C1A 2.302(5) . . no
N1A N2A 2.452(5) . . no
N1A O2A 2.986(4) . 2_777 no
N1A N2A 2.812(5) . 2_777 no
N1B C2B 2.314(5) . 2_665 no
N1B N2B 2.825(5) . . no
N1B N2B 2.438(5) . 2_665 no
N1B O2B 2.951(5) . . no
N2A C2A 2.324(5) . . no
N2A C12A 3.389(5) . . no
N2A N1A 2.452(5) . . no
N2A O1A 2.967(5) . 2_777 no
N2A N1A 2.812(5) . 2_777 no
N2B N1B 2.438(5) . 2_665 no
N2B O1B 2.984(5) . . no
N2B N1B 2.825(5) . . no
N2B C1B 2.309(5) . 2_665 no
N3A N4A 2.846(5) . . no
N3A O2B 2.842(5) . 1_556 no
N3A O2A 2.782(4) . . no
N3B O2A 2.986(5) . 1_544 no
N3B O1B 2.790(5) . . no
N3B N4B 2.869(5) . 2_665 no
N4A O2B 3.126(5) . 1_556 no
N4A N3A 2.846(5) . . no
N4A Ni2 3.843(4) . 2_666 no
N4A O1A 2.803(5) . . no
N4A Ni2 3.843(4) . 1_556 no
N4B O2A 3.004(4) . 2_676 no
N4B O2B 2.849(4) . . no
N4B N3B 2.869(5) . 2_665 no
N1A H212 2.8700 . . no
N2A H22C 2.9400 . 2_676 no
N2A H4BA 2.7900 . 2_676 no
N2A H121 2.8600 . . no
N2A H7 2.3100 . 2_777 no
N2B H4 2.3100 . . no
N2B H21C 2.9000 . . no
N2B H4AA 2.7400 . 1_554 no
N3A H311 2.7700 . 2_676 no
N3A H21C 2.8000 . 1_556 no
N3A H131 2.7100 . . no
N3A H4AA 2.4900 . . no
N3B H291 2.7600 . . no
N3B H4BA 2.5300 . 2_665 no
N4A H5 2.5900 . . no
N4B H3BA 2.5300 . 2_665 no
C1A C13A 3.455(5) . . no
C1A C21B 3.418(6) . 2_676 no
C11A O2A 2.858(5) . . no
C11B O1B 2.729(7) . . no
C12A N2A 3.389(5) . . no
C12A O2A 3.234(5) . . no
C13A C1A 3.455(5) . . no
C21A O1A 2.790(6) . . no
C21A Ni2 3.540(5) . 2_666 no
C21A Ni2 3.540(5) . 1_556 no
C21B C1A 3.418(6) . 2_676 no
C21B O2B 2.859(6) . . no
C22A Ni2 3.999(5) . 2_666 no
C22A Ni2 3.999(5) . 1_556 no
C22A O1A 3.151(6) . . no
C22B Ni1 3.747(5) . 1_454 no
C22B O2B 3.407(6) . . no
C22B Ni1 3.747(5) . 2_676 no
C23B Ni1 4.147(4) . 1_454 no
C23B Ni1 4.147(4) . 2_676 no
C1A H4BA 3.0400 . 2_676 no
C1A H131 2.9000 . . no
C1A H121 2.8700 . . no
C1A H311 2.6900 . 2_676 no
C1B H221 3.0100 . 1_554 no
C2A H331 2.9800 . 2_676 no
C13A H132 3.0600 . 2_666 no
C13B H3BA 2.8400 . . no
C21B H5 3.1000 . 1_554 no
H3BA H291 2.3200 . . no
H3BA N4B 2.5300 . 2_665 no
H3BA H4BA 1.9700 . 2_665 no
H3BA H14D 2.4700 . . no
H3BA O2A 2.1800 . 1_544 no
H3BA C13B 2.8400 . . no
H4BA O2A 2.2600 . 2_676 no
H4BA H3BA 1.9700 . 2_665 no
H4BA N2A 2.7900 . 2_676 no
H4BA N3B 2.5300 . 2_665 no
H4BA C1A 3.0400 . 2_676 no
H4AA O1B 2.8900 . 1_556 no
H4AA O2B 2.3300 . 1_556 no
H4AA N2B 2.7400 . 1_556 no
H4AA Ni2 3.3400 . 1_556 no
H4AA Ni2 3.3400 . 2_666 no
H4AA N3A 2.4900 . . no
H4AA H4 2.5400 . 1_556 no
H4AA H5 2.0800 . . no
H4 N2B 2.3100 . . no
H4 H4AA 2.5400 . 1_554 no
H4 O2B 1.6300 . . no
H5 C21B 3.1000 . 1_556 no
H5 O2B 2.0500 . 1_556 no
H5 N4A 2.5900 . . no
H5 H4AA 2.0800 . . no
H5 H21C 2.1700 . 1_556 no
H7 O2A 1.6600 . 2_777 no
H7 N2A 2.3100 . 2_777 no
H7 H14D 2.2500 . 2_766 no
H11A H291 2.4800 . 1_566 no
H11A O2A 2.4200 . . no
H14D O2A 2.8500 . 1_544 no
H14D O1A 2.4800 . 2_766 no
H14D H3BA 2.4700 . . no
H14D H302 2.5400 . . no
H14D H7 2.2500 . 2_766 no
H21A Ni2 2.7200 . 1_556 no
H21A Ni2 2.7200 . 2_666 no
H21A H231 2.5100 . . no
H21C N2B 2.9000 . . no
H21C O2B 2.3000 . . no
H21C N3A 2.8000 . 1_554 no
H21C H5 2.1700 . 1_554 no
H22C Ni1 2.8500 . 1_454 no
H22C N2A 2.9400 . 2_676 no
H22C H24E 2.5100 . . no
H22C Ni1 2.8500 . 2_676 no
H24E Ni1 3.5000 . 1_454 no
H24E H22C 2.5100 . . no
H24E Ni1 3.5000 . 2_676 no
H112 H132 2.5800 . . no
H121 H142 2.5900 . . no
H121 O2A 2.6500 . . no
H121 N2A 2.8600 . . no
H121 C1A 2.8700 . . no
H122 H143 2.5100 . . no
H122 O1B 2.7600 . 2_665 no
H131 N3A 2.7100 . . no
H131 C1A 2.9000 . . no
H132 H132 2.3400 . 2_666 no
H132 H112 2.5800 . . no
H132 C13A 3.0600 . 2_666 no
H142 H121 2.5900 . . no
H143 H122 2.5100 . . no
H143 O2B 2.8400 . 2_665 no
H212 O1A 2.3200 . . no
H212 H303 2.5200 . 1_567 no
H212 N1A 2.8700 . . no
H212 H232 2.5100 . . no
H221 Ni2 3.6100 . 1_556 no
H221 Ni2 3.6100 . 2_666 no
H221 C1B 3.0100 . 1_556 no
H221 H242 2.5400 . . no
H222 O1A 2.6000 . . no
H222 H243 2.5100 . . no
H231 H21A 2.5100 . . no
H232 H212 2.5100 . . no
H242 H221 2.5400 . . no
H243 H222 2.5100 . . no
H271 O1B 2.3700 . . no
H271 H292 2.5300 . . no
H272 O1B 2.6500 . . no
H282 H303 2.5100 . . no
H282 H332 2.4700 . 2_664 no
H282 H341 2.5800 . 2_664 no
H291 O2A 2.8200 . 1_544 no
H291 N3B 2.7600 . . no
H291 H3BA 2.3200 . . no
H291 H11A 2.4800 . 1_544 no
H292 H271 2.5300 . . no
H302 H14D 2.5400 . . no
H303 H212 2.5200 . 1_543 no
H303 H282 2.5100 . . no
H311 H331 2.4100 . . no
H311 N3A 2.7700 . 2_676 no
H311 C1A 2.6900 . 2_676 no
H322 H343 2.6000 . . no
H331 H311 2.4100 . . no
H331 C2A 2.9800 . 2_676 no
H332 H282 2.4700 . 2_664 no
H341 H282 2.5800 . 2_664 no
H343 H322 2.6000 . . no

loop_
_geom_hbond_atom_site_label_D
_geom_hbond_atom_site_label_H
_geom_hbond_atom_site_label_A
_geom_hbond_distance_DH
_geom_hbond_distance_HA
_geom_hbond_distance_DA
_geom_hbond_angle_DHA
_geom_hbond_site_symmetry_A
_geom_hbond_publ_flag
N3B H3BA O2A 0.8600 2.1800 2.986(5) 156.00 1_544 yes
N4B H4BA O2A 0.8400 2.2600 3.004(4) 148.00 2_676 yes
N4A H4AA O2B 0.8600 2.3300 3.126(5) 156.00 1_556 yes
O1B H4 O2B 0.8200 1.6300 2.444(5) 170.00 . yes
N3A H5 O2B 0.8500 2.0500 2.842(5) 154.00 1_556 yes
O1A H7 O2A 0.8300 1.6600 2.482(4) 171.00 2_777 yes
C11A H11A O2A 0.9800 2.4200 2.858(5) 106.00 . yes
C12B H14D O1A 0.9900 2.4800 3.427(6) 162.00 2_766 yes
C21B H21C O2B 0.9600 2.3000 2.859(6) 116.00 . yes
C21A H212 O1A 0.9600 2.3200 2.790(6) 109.00 . yes
C11B H271 O1B 0.9800 2.3700 2.729(7) 101.00 . yes

loop_
_geom_torsion_atom_site_label_1
_geom_torsion_atom_site_label_2
_geom_torsion_atom_site_label_3
_geom_torsion_atom_site_label_4
_geom_torsion
_geom_torsion_site_symmetry_1
_geom_torsion_site_symmetry_2
_geom_torsion_site_symmetry_3
_geom_torsion_site_symmetry_4
_geom_torsion_publ_flag
N2A Ni1 N1A O1A 178.9(3) . . . . no
N2A Ni1 N1A C2A 2.1(3) . . . . no
N2A Ni1 N1A O1A -1.1(3) 2_777 . . . no
N2A Ni1 N1A C2A -177.9(3) 2_777 . . . no
N1A Ni1 N2A O2A 172.0(3) . . . . no
N1A Ni1 N2A C1A -2.2(3) . . . . no
N1A Ni1 N2A O2A -8.0(3) 2_777 . . . no
N1A Ni1 N2A C1A 177.8(3) 2_777 . . . no
N2B Ni2 N1B O1B -2.1(3) . . . . no
N2B Ni2 N1B C1B 176.0(3) . . . . no
N2B Ni2 N1B O1B 178.0(3) 2_665 . . . no
N2B Ni2 N1B C1B -4.0(3) 2_665 . . . no
N1B Ni2 N2B O2B -4.6(3) . . . . no
N1B Ni2 N2B C2B 178.2(3) . . . . no
N1B Ni2 N2B O2B 175.4(3) 2_665 . . . no
N1B Ni2 N2B C2B -1.9(3) 2_665 . . . no
Ni1 N1A C2A C1A -1.6(4) . . . . no
O1A N1A C2A N4A 2.8(6) . . . . no
O1A N1A C2A C1A -178.5(3) . . . . no
Ni1 N1A C2A N4A 179.7(3) . . . . no
Ni1 N2A C1A C2A 1.9(4) . . . . no
O2A N2A C1A N3A 2.5(5) . . . . no
Ni1 N2A C1A N3A 177.0(3) . . . . no
O2A N2A C1A C2A -172.6(3) . . . . no
C11A N3A C1A N2A 36.2(6) . . . . no
C11A N3A C1A C2A -149.1(4) . . . . no
C1A N3A C11A C12A 51.1(6) . . . . no
C21A N4A C2A N1A 9.5(7) . . . . no
C21A N4A C2A C1A -169.1(4) . . . . no
C2A N4A C21A C22A -91.4(5) . . . . no
Ni2 N1B C1B N3B -174.3(3) . . . . no
Ni2 N1B C1B C2B 5.0(4) . . . 2_665 no
O1B N1B C1B N3B 3.9(6) . . . . no
O1B N1B C1B C2B -176.8(3) . . . 2_665 no
Ni2 N2B C2B N4B 175.3(3) . . . . no
Ni2 N2B C2B C1B -0.3(4) . . . 2_665 no
O2B N2B C2B N4B -2.0(6) . . . . no
O2B N2B C2B C1B -177.6(3) . . . 2_665 no
C11B N3B C1B C2B -165.0(4) . . . 2_665 no
C11B N3B C1B N1B 14.3(7) . . . . no
C1B N3B C11B C12B 176.6(4) . . . . no
C2B N4B C21B C22B 78.0(5) . . . . no
C21B N4B C2B N2B 17.8(6) . . . . no
C21B N4B C2B C1B -167.0(4) . . . 2_665 no
N2A C1A C2A N1A -0.2(4) . . . . no
N2A C1A C2A N4A 178.6(3) . . . . no
N3A C1A C2A N1A -175.7(3) . . . . no
N3A C1A C2A N4A 3.2(5) . . . . no
N3A C11A C12A C13A 53.4(5) . . . . no
C11A C12A C13A C14A 174.7(4) . . . . no
N4A C21A C22A C23A -176.1(4) . . . . no
C21A C22A C23A C24A -176.2(4) . . . . no
N1B C1B C2B N2B -3.3(4) . . 2_665 2_665 no
N1B C1B C2B N4B 172.7(3) . . 2_665 2_665 no
N3B C1B C2B N2B 176.0(4) . . 2_665 2_665 no
N3B C1B C2B N4B -8.0(5) . . 2_665 2_665 no
N3B C11B C12B C13B 63.8(6) . . . . no
C11B C12B C13B C14B 178.4(5) . . . . no
N4B C21B C22B C23B 170.3(4) . . . . no
C21B C22B C23B C24B -176.0(4) . . . . no
